data_1550202
loop_
_publ_author_name
'Linares, F\'atima'
'Garcia-Fernandez, Emilio'
'L\'opez-Garz\'on, F Javier'
'Domingo-Garcia, Maria'
'Orte, Angel'
'Rodr\'iguez Di\'eguez, Antonio'
'Galindo Cuesta, Miguel Angel'

_publ_section_title
;
 Multifunctional Behavior of Molecules Comprising Stacked
 Cytosine-AgI-Cytosine Base Pairs; Towards Conducting and
 Photoluminescence Silver-DNA Nanowires
;
_journal_name_full 'Chemical Science'
_journal_paper_doi 10.1039/C8SC04036B
_journal_year 2019
_chemical_formula_moiety 'C100 H138 Ag10 N60 O20, 8(N O3)'
_chemical_formula_sum 'C100 H158 Ag10 N70 O60'
_chemical_formula_weight 4379.65
_chemical_name_systematic
;
 ?
;
_space_group_crystal_system monoclinic
_space_group_IT_number 14
_space_group_name_Hall '-P 2ybc'
_space_group_name_H-M_alt 'P 1 21/c 1'
_symmetry_space_group_name_Hall '-P 2ybc'
_symmetry_space_group_name_H-M 'P 1 21/c 1'
_atom_sites_solution_hydrogens mixed
_audit_creation_date 2018-06-04
_audit_creation_method
;
Olex2 1.2
(compiled 2018.05.29 svn.r3508 for OlexSys, GUI svn.r5506)
;
_audit_update_record
;
2018-06-07 deposited with the CCDC.
2018-11-05 downloaded from the CCDC.
;
_cell_angle_alpha 90
_cell_angle_beta 110.412(2)
_cell_angle_gamma 90
_cell_formula_units_Z 4
_cell_length_a 25.5741(16)
_cell_length_b 26.2813(17)
_cell_length_c 24.8077(18)
_cell_measurement_reflns_used 9098
_cell_measurement_temperature 100(2)
_cell_measurement_theta_max 18.51
_cell_measurement_theta_min 2.48
_cell_volume 15626.8(18)
_computing_cell_refinement 'Bruker Apex II'
_computing_data_collection 'Bruker Apex II'
_computing_data_reduction 'Bruker Apex II'
_computing_molecular_graphics 'Olex2 (Dolomanov et al., 2009)'
_computing_publication_material 'Olex2 (Dolomanov et al., 2009)'
_computing_structure_refinement 'ShelXL (Sheldrick, 2015)'
_diffrn_ambient_temperature 100(2)
_diffrn_measured_fraction_theta_full 0.436
_diffrn_measured_fraction_theta_max 0.990
_diffrn_measurement_device_type 'Bruker D8 Venture'
_diffrn_measurement_method '\f and \w scans'
_diffrn_radiation_type MoK\a
_diffrn_radiation_wavelength 0.71073
_diffrn_reflns_av_R_equivalents 0.2326
_diffrn_reflns_av_unetI/netI 0.1251
_diffrn_reflns_Laue_measured_fraction_full 0.436
_diffrn_reflns_Laue_measured_fraction_max 0.990
_diffrn_reflns_limit_h_max 23
_diffrn_reflns_limit_h_min -23
_diffrn_reflns_limit_k_max 23
_diffrn_reflns_limit_k_min -23
_diffrn_reflns_limit_l_max 22
_diffrn_reflns_limit_l_min -22
_diffrn_reflns_number 91658
_diffrn_reflns_point_group_measured_fraction_full 0.436
_diffrn_reflns_point_group_measured_fraction_max 0.990
_diffrn_reflns_theta_full 25.242
_diffrn_reflns_theta_max 18.928
_diffrn_reflns_theta_min 2.300
_diffrn_source 'fine-focus sealed tube'
_diffrn_standards_number 0
_exptl_absorpt_coefficient_mu 1.335
_exptl_absorpt_correction_T_max 0.7443
_exptl_absorpt_correction_T_min 0.4759
_exptl_absorpt_correction_type empirical
_exptl_absorpt_process_details
;
SADABS-2014/3 (Bruker,2014/3) was used for absorption correction.
wR2(int) was 0.1140 before and 0.0748 after correction.
The Ratio of minimum to maximum transmission is 0.6394.
The \l/2 correction factor is 0.00150.
;
_exptl_crystal_colour colourless
_exptl_crystal_density_diffrn 1.862
_exptl_crystal_description fiber
_exptl_crystal_F_000 8792
_exptl_crystal_size_max 0.08
_exptl_crystal_size_mid 0.04
_exptl_crystal_size_min 0.04
_refine_diff_density_max 1.227
_refine_diff_density_min -0.970
_refine_diff_density_rms 0.149
_refine_ls_extinction_method none
_refine_ls_goodness_of_fit_ref 1.016
_refine_ls_hydrogen_treatment constr
_refine_ls_matrix_type full
_refine_ls_number_parameters 959
_refine_ls_number_reflns 12330
_refine_ls_number_restraints 0
_refine_ls_restrained_S_all 1.016
_refine_ls_R_factor_all 0.1623
_refine_ls_R_factor_gt 0.0756
_refine_ls_shift/su_max 0.001
_refine_ls_shift/su_mean 0.000
_refine_ls_structure_factor_coef Fsqd
_refine_ls_weighting_details 'w=1/[\s^2^(Fo^2^)+(0.0996P)^2^+139.8540P] where P=(Fo^2^+2Fc^2^)/3'
_refine_ls_weighting_scheme calc
_refine_ls_wR_factor_gt 0.1662
_refine_ls_wR_factor_ref 0.2160
_reflns_Friedel_coverage 0.000
_reflns_number_gt 6513
_reflns_number_total 12330
_reflns_threshold_expression 'I > 2\s(I)'
_cod_data_source_file c8sc04036b2.cif
_cod_data_source_block Compound1
_cod_depositor_comments
;
The following automatic conversions were performed:

'_exptl_absorpt_correction_type' value 'Empirical' changed to
'empirical' according to
/home/data/users/saulius/crontab/automatic-downloads/rss-feeds/RSC/lib/dictionaries/cif_core.dic
dictionary named 'cif_core.dic' version 2.4.2 from 2011-04-26.

Automatic conversion script
Id: cif_fix_values 4973 2017-02-22 13:04:09Z antanas 
;
_cod_database_code 1550202
_shelxl_version_number 2014-3
_shelx_space_group_comment
;
The symmetry employed for this shelxl refinement is uniquely defined
by the following loop, which should always be used as a source of
symmetry information in preference to the above space-group names.
They are only intended as comments.
;
_olex2_refinement_description
;
1. Fixed Uiso
 At 1.2 times of:
  All C(H) groups, All N(H,H) groups
 At 1.5 times of:
  All C(H,H,H) groups
2.a Rotating group:
 C1A(H1AA,H1AB,H1AC), C1B(H1BA,H1BB,H1BC), C1C(H1CA,H1CB,H1CC), C1D(H1DA,H1DB,
 H1DC), C1E(H1EA,H1EB,H1EC), C1F(H1FA,H1FB,H1FC), C1G(H1GA,H1GB,H1GC), C1H(H1HA,
 H1HB,H1HC), C1I(H1IA,H1IB,H1IC), C1J(H1JA,H1JB,H1JC), C1K(H1KA,H1KB,H1KC),
 C1M(H1MA,H1MB,H1MC), C1O(H1OA,H1OB,H1OC), C1P(H1PA,H1PB,H1PC), C1R(H1RA,H1RB,
 H1RC), C1S(H1SA,H1SB,H1SC), C1T(H1TA,H1TB,H1TC), C1V(H1VA,H1VB,H1VC), C1Y(H1YA,
 H1YB,H1YC), C1Z(H1ZA,H1ZB,H1ZC)
2.b Aromatic/amide H refined with riding coordinates:
 C2A(H2A), C2B(H2B), C2C(H2C), C2D(H2D), C2E(H2E), C2F(H2F), C2G(H2G),
 C2H(H2H), C2I(H2I), C2J(H2J), C2K(H2K), C2M(H2M), C2O(H2O), C2P(H2P), C2R(H2R),
  C2S(H2S), C2T(H2T), C2V(H2V), C2Y(H2Y), C2Z(H2Z), C3A(H3A), C3B(H3B),
 C3C(H3C), C3D(H3D), C3E(H3E), C3F(H3F), C3G(H3G), C3H(H3H), C3I(H3I), C3J(H3J),
  C3K(H3K), C3M(H3M), C3O(H3O), C3P(H3P), C3R(H3R), C3S(H3S), C3T(H3T),
 C3V(H3V), C3Y(H3Y), C3Z(H3Z)
2.c X=CH2 refined with riding coordinates:
 N3A(H3AA,H3AB), N3B(H3BA,H3BB), N3C(H3CA,H3CB), N3D(H3DA,H3DB), N3E(H3EA,
 H3EB), N3F(H3FA,H3FB), N3G(H3GA,H3GB), N3H(H3HA,H3HB), N3I(H3IA,H3IB),
 N3K(H3KA,H3KB), N3M(H3MA,H3MB), N3O(H3OA,H3OB), N3P(H3PA,H3PB), N3R(H3RA,H3RB),
  N3S(H3SA,H3SB), N3T(H3TA,H3TB), N3V(H3VA,H3VB), N3Y(H3YA,H3YB), N3Z(H3ZA,H3ZB)
;
_olex2_submission_special_instructions 'No special instructions were received'

loop_
_space_group_symop_operation_xyz
'x, y, z'
'-x, y+1/2, -z+1/2'
'-x, -y, -z'
'x, -y-1/2, z-1/2'

loop_
_atom_site_label
_atom_site_type_symbol
_atom_site_fract_x
_atom_site_fract_y
_atom_site_fract_z
_atom_site_U_iso_or_equiv
_atom_site_adp_type
_atom_site_occupancy
_atom_site_site_symmetry_order
_atom_site_calc_flag
_atom_site_refinement_flags_posn
Ag1 Ag 0.89405(7) 0.31885(6) 0.15484(7) 0.0360(5) Uani 1 1 d .
Ag2 Ag 1.01541(7) 0.30856(6) 0.20237(7) 0.0342(5) Uani 1 1 d .
Ag3 Ag 1.10452(7) 0.32612(6) 0.31139(7) 0.0331(5) Uani 1 1 d .
Ag4 Ag 1.29019(7) 0.36843(7) 0.54068(7) 0.0407(6) Uani 1 1 d .
Ag5 Ag 0.69287(7) 0.35441(7) -0.05228(7) 0.0404(6) Uani 1 1 d .
Ag6 Ag 1.19371(7) 0.34519(7) 0.42727(7) 0.0363(5) Uani 1 1 d .
Ag7 Ag 0.78970(7) 0.33647(7) 0.05721(7) 0.0366(5) Uani 1 1 d .
Ag8 Ag 0.59246(7) 0.38431(7) -0.15582(8) 0.0516(6) Uani 1 1 d .
Ag9 Ag 1.38546(8) 0.39241(8) 0.65460(9) 0.0617(7) Uani 1 1 d .
Ag10 Ag 0.50694(8) 0.38932(8) -0.27491(10) 0.0800(8) Uani 1 1 d .
C1A C 0.8731(8) 0.5147(8) 0.0897(9) 0.038(6) Uiso 1 1 d .
H1AA H 0.8653 0.5515 0.0950 0.057 Uiso 1 1 d GR
H1AB H 0.8427 0.5043 0.0543 0.057 Uiso 1 1 d GR
H1AC H 0.9087 0.5152 0.0813 0.057 Uiso 1 1 d GR
C1B C 0.7519(10) 0.3474(9) 0.2558(10) 0.057(8) Uiso 1 1 d .
H1BA H 0.7901 0.3475 0.2829 0.085 Uiso 1 1 d GR
H1BB H 0.7408 0.3115 0.2478 0.085 Uiso 1 1 d GR
H1BC H 0.7282 0.3629 0.2746 0.085 Uiso 1 1 d GR
C1C C 1.0576(9) 0.4921(8) 0.4399(9) 0.044(7) Uiso 1 1 d .
H1CA H 1.0213 0.4848 0.4084 0.065 Uiso 1 1 d GR
H1CB H 1.0784 0.5134 0.4198 0.065 Uiso 1 1 d GR
H1CC H 1.0492 0.5168 0.4669 0.065 Uiso 1 1 d GR
C1D C 1.1552(9) 0.3157(8) 0.1177(9) 0.045(7) Uiso 1 1 d .
H1DA H 1.1173 0.3147 0.0915 0.068 Uiso 1 1 d GR
H1DB H 1.1670 0.2818 0.1309 0.068 Uiso 1 1 d GR
H1DC H 1.1789 0.3289 0.0981 0.068 Uiso 1 1 d GR
C1E C 1.2253(10) 0.4483(9) 0.7068(10) 0.060(8) Uiso 1 1 d .
H1EA H 1.1984 0.4716 0.7122 0.090 Uiso 1 1 d GR
H1EB H 1.2612 0.4545 0.7358 0.090 Uiso 1 1 d GR
H1EC H 1.2140 0.4139 0.7109 0.090 Uiso 1 1 d GR
C1F C 1.3715(12) 0.5270(11) 0.4923(12) 0.103(11) Uiso 1 1 d .
H1FA H 1.4076 0.5154 0.4940 0.154 Uiso 1 1 d GR
H1FB H 1.3652 0.5608 0.4767 0.154 Uiso 1 1 d GR
H1FC H 1.3434 0.5045 0.4681 0.154 Uiso 1 1 d GR
C1G C 1.3431(10) 0.4353(9) 0.3595(10) 0.065(8) Uiso 1 1 d .
H1GA H 1.3752 0.4336 0.3958 0.097 Uiso 1 1 d GR
H1GB H 1.3222 0.4663 0.3609 0.097 Uiso 1 1 d GR
H1GC H 1.3581 0.4402 0.3284 0.097 Uiso 1 1 d GR
C1H C 0.3909(15) 0.2705(14) -0.1914(15) 0.150(15) Uiso 1 1 d .
H1HA H 0.3870 0.2373 -0.1738 0.224 Uiso 1 1 d GR
H1HB H 0.3504 0.2778 -0.2245 0.224 Uiso 1 1 d GR
H1HC H 0.3799 0.3008 -0.1646 0.224 Uiso 1 1 d GR
C1I C 0.9006(9) 0.2030(8) 0.3064(9) 0.047(7) Uiso 1 1 d .
H1IA H 0.8934 0.1705 0.3209 0.070 Uiso 1 1 d GR
H1IB H 0.8665 0.2146 0.2773 0.070 Uiso 1 1 d GR
H1IC H 0.9115 0.2273 0.3378 0.070 Uiso 1 1 d GR
C1J C 0.5191(10) 0.2657(10) -0.4063(11) 0.077(9) Uiso 1 1 d .
H1JA H 0.5291 0.2314 -0.4119 0.115 Uiso 1 1 d GR
H1JB H 0.5482 0.2807 -0.3745 0.115 Uiso 1 1 d GR
H1JC H 0.5143 0.2852 -0.4405 0.115 Uiso 1 1 d GR
C1K C 1.0323(8) 0.5030(7) 0.2681(8) 0.030(6) Uiso 1 1 d .
H1KA H 1.0454 0.5359 0.2612 0.046 Uiso 1 1 d GR
H1KB H 1.0582 0.4885 0.3028 0.046 Uiso 1 1 d GR
H1KC H 0.9967 0.5070 0.2726 0.046 Uiso 1 1 d GR
C1M C 0.7634(9) 0.1670(8) -0.0705(10) 0.049(7) Uiso 1 1 d .
H1MA H 0.7246 0.1767 -0.0960 0.074 Uiso 1 1 d GR
H1MB H 0.7597 0.1477 -0.0374 0.074 Uiso 1 1 d GR
H1MC H 0.7751 0.1392 -0.0923 0.074 Uiso 1 1 d GR
C1O C 1.1008(10) 0.1714(9) 0.4495(10) 0.063(8) Uiso 1 1 d .
H1OA H 1.1413 0.1684 0.4686 0.094 Uiso 1 1 d GR
H1OB H 1.0927 0.1466 0.4170 0.094 Uiso 1 1 d GR
H1OC H 1.0829 0.1610 0.4762 0.094 Uiso 1 1 d GR
C1P C 1.2651(11) 0.1761(10) 0.4640(11) 0.082(9) Uiso 1 1 d .
H1PA H 1.2776 0.1489 0.4448 0.123 Uiso 1 1 d GR
H1PB H 1.2256 0.1824 0.4412 0.123 Uiso 1 1 d GR
H1PC H 1.2674 0.1639 0.5018 0.123 Uiso 1 1 d GR
C1R C 0.6689(10) 0.4151(9) -0.3286(10) 0.062(8) Uiso 1 1 d .
H1RA H 0.6723 0.4451 -0.3503 0.093 Uiso 1 1 d GR
H1RB H 0.6344 0.3975 -0.3515 0.093 Uiso 1 1 d GR
H1RC H 0.6992 0.3911 -0.3269 0.093 Uiso 1 1 d GR
C1S C 0.8571(9) 0.4656(8) -0.0717(10) 0.055(7) Uiso 1 1 d .
H1SA H 0.8881 0.4533 -0.0379 0.083 Uiso 1 1 d GR
H1SB H 0.8384 0.4934 -0.0588 0.083 Uiso 1 1 d GR
H1SC H 0.8745 0.4821 -0.0976 0.083 Uiso 1 1 d GR
C1T C 0.5996(10) 0.1992(9) -0.0702(11) 0.070(8) Uiso 1 1 d .
H1TA H 0.5836 0.1745 -0.0515 0.105 Uiso 1 1 d GR
H1TB H 0.6387 0.2030 -0.0475 0.105 Uiso 1 1 d GR
H1TC H 0.5962 0.1866 -0.1079 0.105 Uiso 1 1 d GR
C1V C 0.5288(16) 0.5507(15) -0.1378(17) 0.172(17) Uiso 1 1 d .
H1VA H 0.5678 0.5510 -0.1116 0.257 Uiso 1 1 d GR
H1VB H 0.5088 0.5252 -0.1223 0.257 Uiso 1 1 d GR
H1VC H 0.5127 0.5842 -0.1352 0.257 Uiso 1 1 d GR
C1Y C 0.5675(11) 0.4687(10) 0.0279(11) 0.081(9) Uiso 1 1 d .
H1YA H 0.5422 0.4799 -0.0127 0.121 Uiso 1 1 d GR
H1YB H 0.5931 0.4992 0.0407 0.121 Uiso 1 1 d GR
H1YC H 0.5428 0.4716 0.0522 0.121 Uiso 1 1 d GR
C1Z C 0.9922(9) 0.1822(8) 0.0620(10) 0.054(7) Uiso 1 1 d .
H1ZA H 0.9909 0.1483 0.0470 0.081 Uiso 1 1 d GR
H1ZB H 1.0278 0.1877 0.0918 0.081 Uiso 1 1 d GR
H1ZC H 0.9878 0.2065 0.0317 0.081 Uiso 1 1 d GR
C2A C 0.8786(9) 0.4981(9) 0.1896(10) 0.043(7) Uiso 1 1 d .
H2A H 0.8766 0.5330 0.1950 0.051 Uiso 1 1 calc R
C2B C 0.7274(9) 0.4235(9) 0.1964(10) 0.054(7) Uiso 1 1 d .
H2B H 0.7159 0.4384 0.2244 0.064 Uiso 1 1 calc R
C2C C 1.0848(8) 0.4326(8) 0.5217(9) 0.036(6) Uiso 1 1 d .
H2C H 1.0650 0.4524 0.5389 0.043 Uiso 1 1 calc R
C2D C 1.1756(9) 0.3976(8) 0.1705(10) 0.045(7) Uiso 1 1 d .
H2D H 1.1861 0.4109 0.1411 0.054 Uiso 1 1 calc R
C2E C 1.2055(9) 0.4982(8) 0.6193(9) 0.040(7) Uiso 1 1 d .
H2E H 1.1867 0.5210 0.6347 0.048 Uiso 1 1 calc R
C2F C 1.3658(10) 0.5667(10) 0.5815(12) 0.066(8) Uiso 1 1 d .
H2F H 1.3620 0.5986 0.5644 0.079 Uiso 1 1 calc R
C2G C 1.3074(9) 0.3556(9) 0.3093(10) 0.052(7) Uiso 1 1 d .
H2G H 1.3281 0.3628 0.2861 0.062 Uiso 1 1 calc R
C2H C 0.4678(12) 0.2237(11) -0.2070(12) 0.079(9) Uiso 1 1 d .
H2H H 0.4594 0.1945 -0.1904 0.095 Uiso 1 1 calc R
C2I C 0.9663(9) 0.1524(9) 0.2753(9) 0.046(7) Uiso 1 1 d .
H2I H 0.9530 0.1235 0.2880 0.055 Uiso 1 1 calc R
C2J C 1.4372(10) 0.2255(10) 0.6066(10) 0.058(8) Uiso 1 1 d .
H2J H 1.4496 0.1945 0.5976 0.070 Uiso 1 1 calc R
C2K C 1.0253(8) 0.4896(8) 0.1667(9) 0.035(6) Uiso 1 1 d .
H2K H 1.0254 0.5247 0.1622 0.041 Uiso 1 1 calc R
C2M C 0.8423(9) 0.2224(8) -0.0689(9) 0.039(6) Uiso 1 1 d .
H2M H 0.8526 0.1989 -0.0914 0.047 Uiso 1 1 calc R
C2O C 1.0408(9) 0.2418(9) 0.4516(10) 0.050(7) Uiso 1 1 d .
H2O H 1.0312 0.2248 0.4797 0.061 Uiso 1 1 calc R
C2P C 1.3419(9) 0.2234(9) 0.4516(10) 0.050(7) Uiso 1 1 d .
H2P H 1.3494 0.1949 0.4334 0.060 Uiso 1 1 calc R
C2R C 0.7032(9) 0.4731(8) -0.2485(9) 0.038(6) Uiso 1 1 d .
H2R H 0.7234 0.4893 -0.2682 0.046 Uiso 1 1 calc R
C2S C 0.8206(9) 0.4010(8) -0.1477(10) 0.047(7) Uiso 1 1 d .
H2S H 0.8456 0.4122 -0.1648 0.056 Uiso 1 1 calc R
C2T C 0.5321(9) 0.2558(9) -0.0524(10) 0.051(7) Uiso 1 1 d .
H2T H 0.5232 0.2294 -0.0322 0.061 Uiso 1 1 calc R
C2V C 0.5299(14) 0.5697(15) -0.2346(17) 0.129(13) Uiso 1 1 d .
H2V H 0.5352 0.6035 -0.2228 0.155 Uiso 1 1 calc R
C2Y C 0.5928(8) 0.3862(8) 0.0767(9) 0.038(6) Uiso 1 1 d .
H2Y H 0.5739 0.3955 0.1012 0.045 Uiso 1 1 calc R
C2Z C 0.9157(9) 0.1499(8) 0.0902(9) 0.041(7) Uiso 1 1 d .
H2Z H 0.9227 0.1175 0.0792 0.049 Uiso 1 1 calc R
C3A C 0.8814(7) 0.4661(7) 0.2328(9) 0.025(6) Uiso 1 1 d .
H3A H 0.8774 0.4784 0.2663 0.030 Uiso 1 1 calc R
C3B C 0.7246(8) 0.4502(8) 0.1489(9) 0.039(6) Uiso 1 1 d .
H3B H 0.7104 0.4832 0.1434 0.047 Uiso 1 1 calc R
C3C C 1.1099(8) 0.3923(8) 0.5485(10) 0.039(6) Uiso 1 1 d .
H3C H 1.1080 0.3836 0.5841 0.046 Uiso 1 1 calc R
C3D C 1.1766(8) 0.4270(8) 0.2136(8) 0.026(6) Uiso 1 1 d .
H3D H 1.1889 0.4605 0.2154 0.032 Uiso 1 1 calc R
C3E C 1.2090(9) 0.5084(8) 0.5692(10) 0.041(7) Uiso 1 1 d .
H3E H 1.1967 0.5395 0.5513 0.049 Uiso 1 1 calc R
C3F C 1.3677(11) 0.5630(11) 0.6346(12) 0.076(9) Uiso 1 1 d .
H3F H 1.3667 0.5919 0.6558 0.091 Uiso 1 1 calc R
C3G C 1.2783(8) 0.3130(8) 0.2993(9) 0.041(7) Uiso 1 1 d .
H3G H 1.2775 0.2912 0.2695 0.050 Uiso 1 1 calc R
C3H C 0.5115(12) 0.2214(11) -0.2263(12) 0.085(10) Uiso 1 1 d .
H3H H 0.5307 0.1916 -0.2277 0.102 Uiso 1 1 calc R
C3I C 1.0050(9) 0.1472(8) 0.2520(9) 0.038(6) Uiso 1 1 d .
H3I H 1.0188 0.1155 0.2470 0.046 Uiso 1 1 calc R
C3J C 1.3901(10) 0.2261(10) 0.6187(10) 0.061(8) Uiso 1 1 d .
H3J H 1.3697 0.1965 0.6167 0.073 Uiso 1 1 calc R
C3K C 1.0229(8) 0.4599(8) 0.1227(9) 0.033(6) Uiso 1 1 d .
H3K H 1.0242 0.4738 0.0887 0.039 Uiso 1 1 calc R
C3M C 0.8713(8) 0.2652(7) -0.0537(9) 0.031(6) Uiso 1 1 d .
H3M H 0.9007 0.2725 -0.0662 0.037 Uiso 1 1 calc R
C3O C 1.0182(8) 0.2876(8) 0.4314(9) 0.034(6) Uiso 1 1 d .
H3O H 0.9920 0.3019 0.4450 0.041 Uiso 1 1 calc R
C3P C 1.3737(10) 0.2629(8) 0.4572(10) 0.048(7) Uiso 1 1 d .
H3P H 1.4031 0.2627 0.4433 0.057 Uiso 1 1 calc R
C3R C 0.7061(9) 0.4902(8) -0.1982(10) 0.044(7) Uiso 1 1 d .
H3R H 0.7305 0.5165 -0.1808 0.052 Uiso 1 1 calc R
C3S C 0.7869(9) 0.3631(8) -0.1714(10) 0.046(7) Uiso 1 1 d .
H3S H 0.7879 0.3471 -0.2044 0.055 Uiso 1 1 calc R
C3T C 0.5055(9) 0.2989(8) -0.0567(10) 0.047(7) Uiso 1 1 d .
H3T H 0.4794 0.3036 -0.0389 0.057 Uiso 1 1 calc R
C3V C 0.5284(12) 0.5592(12) -0.2854(14) 0.096(11) Uiso 1 1 d .
H3V H 0.5335 0.5841 -0.3098 0.116 Uiso 1 1 calc R
C3Y C 0.6181(8) 0.3423(8) 0.0837(9) 0.035(6) Uiso 1 1 d .
H3Y H 0.6177 0.3206 0.1133 0.042 Uiso 1 1 calc R
C3Z C 0.8746(9) 0.1551(8) 0.1104(9) 0.042(7) Uiso 1 1 d .
H3Z H 0.8526 0.1277 0.1131 0.050 Uiso 1 1 calc R
C4A C 0.8903(8) 0.4147(7) 0.2273(8) 0.020(5) Uiso 1 1 d .
C4B C 0.7439(9) 0.4269(8) 0.1074(10) 0.037(6) Uiso 1 1 d .
C4D C 1.1584(8) 0.4068(8) 0.2580(9) 0.028(6) Uiso 1 1 d .
C4E C 1.2322(8) 0.4707(8) 0.5420(10) 0.034(6) Uiso 1 1 d .
C4F C 1.3713(10) 0.5150(10) 0.6586(12) 0.059(8) Uiso 1 1 d .
C4G C 1.2473(8) 0.3018(8) 0.3379(9) 0.030(6) Uiso 1 1 d .
C4H C 0.5244(10) 0.2705(9) -0.2443(10) 0.049(7) Uiso 1 1 d .
C4I C 1.0248(8) 0.1937(8) 0.2348(9) 0.027(6) Uiso 1 1 d .
C4J C 1.3718(10) 0.2733(9) 0.6347(10) 0.049(7) Uiso 1 1 d .
C4K C 1.0184(8) 0.4072(8) 0.1283(9) 0.034(6) Uiso 1 1 d .
C4M C 0.8557(8) 0.3000(8) -0.0170(9) 0.030(6) Uiso 1 1 d .
C4O C 1.0338(9) 0.3133(8) 0.3908(9) 0.034(6) Uiso 1 1 d .
C4P C 1.3623(9) 0.3070(8) 0.4853(9) 0.036(6) Uiso 1 1 d .
C4R C 0.6719(9) 0.4688(8) -0.1706(10) 0.043(7) Uiso 1 1 d .
C4S C 0.7484(9) 0.3477(9) -0.1441(10) 0.045(7) Uiso 1 1 d .
C4T C 0.5182(9) 0.3385(8) -0.0897(9) 0.039(7) Uiso 1 1 d .
C4V C 0.5188(11) 0.5097(11) -0.3020(13) 0.070(9) Uiso 1 1 d .
C4Y C 0.6453(9) 0.3282(8) 0.0471(10) 0.039(7) Uiso 1 1 d .
C4Z C 0.8658(9) 0.2056(8) 0.1282(9) 0.039(6) Uiso 1 1 d .
C5A C 0.8860(7) 0.4297(7) 0.1315(8) 0.014(5) Uiso 1 1 d .
C5B C 0.7664(8) 0.3528(8) 0.1630(9) 0.030(6) Uiso 1 1 d .
C5D C 1.1391(8) 0.3300(8) 0.2108(9) 0.024(6) Uiso 1 1 d .
C5E C 1.2552(9) 0.4190(9) 0.6292(10) 0.041(7) Uiso 1 1 d .
C5F C 1.3738(9) 0.4778(9) 0.5738(10) 0.042(7) Uiso 1 1 d .
C5G C 1.2772(9) 0.3820(8) 0.3839(9) 0.034(6) Uiso 1 1 d .
C5H C 0.4479(13) 0.3112(13) -0.2279(13) 0.090(10) Uiso 1 1 d .
C5I C 0.9631(8) 0.2416(8) 0.2615(8) 0.022(6) Uiso 1 1 d .
C5J C 0.4535(10) 0.3116(10) -0.3778(10) 0.050(7) Uiso 1 1 d .
C5K C 1.0254(8) 0.4184(8) 0.2235(9) 0.032(6) Uiso 1 1 d .
C5M C 0.7837(10) 0.2448(9) -0.0171(10) 0.045(7) Uiso 1 1 d .
C5O C 1.0964(9) 0.2461(9) 0.3882(10) 0.041(7) Uiso 1 1 d .
C5P C 1.2841(10) 0.2667(9) 0.4947(10) 0.042(7) Uiso 1 1 d .
C5R C 0.6392(9) 0.4106(8) -0.2431(10) 0.033(6) Uiso 1 1 d .
C5S C 0.7845(8) 0.4060(8) -0.0719(9) 0.029(6) Uiso 1 1 d .
C5T C 0.5867(9) 0.2862(8) -0.1041(9) 0.038(6) Uiso 1 1 d .
C5V C 0.5184(11) 0.4854(11) -0.2096(13) 0.066(8) Uiso 1 1 d .
C5Y C 0.6220(8) 0.4051(8) -0.0040(9) 0.027(6) Uiso 1 1 d .
C5Z C 0.9409(8) 0.2354(8) 0.1021(9) 0.027(6) Uiso 1 1 d .
C12 C 1.1164(8) 0.4173(8) 0.4451(9) 0.028(6) Uiso 1 1 d .
C84 C 1.1399(8) 0.3620(8) 0.5231(9) 0.030(6) Uiso 1 1 d .
N1A N 0.8896(6) 0.3965(6) 0.1753(7) 0.025(5) Uiso 1 1 d .
N1B N 0.7613(6) 0.3802(6) 0.1152(7) 0.025(5) Uiso 1 1 d .
N1C N 1.1438(7) 0.3748(6) 0.4724(7) 0.034(5) Uiso 1 1 d .
N1D N 1.1425(7) 0.3597(6) 0.2548(7) 0.034(5) Uiso 1 1 d .
N1E N 1.2534(7) 0.4295(6) 0.5748(7) 0.030(5) Uiso 1 1 d .
N1F N 1.3774(7) 0.4736(7) 0.6292(8) 0.048(6) Uiso 1 1 d .
N1G N 1.2462(6) 0.3378(6) 0.3764(7) 0.028(5) Uiso 1 1 d .
N1H N 0.4952(8) 0.3103(8) -0.2458(9) 0.063(6) Uiso 1 1 d .
N1I N 1.0037(6) 0.2367(6) 0.2405(6) 0.017(4) Uiso 1 1 d .
N1J N 1.4034(8) 0.3146(7) 0.6355(8) 0.053(6) Uiso 1 1 d .
N1K N 1.0206(7) 0.3877(6) 0.1782(8) 0.035(5) Uiso 1 1 d .
N1M N 0.8138(6) 0.2881(6) 0.0025(6) 0.021(4) Uiso 1 1 d .
N1N N 0.6936(14) 0.2202(12) 0.1834(15) 0.117(10) Uiso 1 1 d .
N1O N 1.0712(7) 0.2904(6) 0.3710(7) 0.033(5) Uiso 1 1 d .
N1P N 1.3194(7) 0.3047(6) 0.5026(7) 0.035(5) Uiso 1 1 d .
N1R N 0.6413(6) 0.4275(6) -0.1942(7) 0.029(5) Uiso 1 1 d .
N1S N 0.7495(8) 0.3684(7) -0.0972(8) 0.050(6) Uiso 1 1 d .
N1T N 0.5590(7) 0.3310(6) -0.1109(7) 0.032(5) Uiso 1 1 d .
N1V N 0.5153(7) 0.4719(7) -0.2652(9) 0.051(6) Uiso 1 1 d .
N1Y N 0.6468(7) 0.3603(6) 0.0046(7) 0.035(5) Uiso 1 1 d .
N1Z N 0.8975(7) 0.2420(6) 0.1219(7) 0.027(5) Uiso 1 1 d .
N2A N 0.8785(7) 0.4803(6) 0.1383(7) 0.035(5) Uiso 1 1 d .
N2B N 0.7473(7) 0.3743(6) 0.2034(7) 0.032(5) Uiso 1 1 d .
N2C N 1.0860(7) 0.4474(6) 0.4701(7) 0.036(5) Uiso 1 1 d .
N2D N 1.1596(7) 0.3489(6) 0.1682(7) 0.036(5) Uiso 1 1 d .
N2E N 1.2283(7) 0.4553(7) 0.6505(7) 0.038(5) Uiso 1 1 d .
N2F N 1.3692(8) 0.5247(8) 0.5507(9) 0.066(7) Uiso 1 1 d .
N2G N 1.3093(7) 0.3894(6) 0.3507(8) 0.039(5) Uiso 1 1 d .
N2H N 0.4381(9) 0.2623(9) -0.2098(9) 0.074(7) Uiso 1 1 d .
N2I N 0.9450(6) 0.1982(6) 0.2815(7) 0.030(5) Uiso 1 1 d .
N2J N 0.4657(8) 0.2647(8) -0.3933(8) 0.056(6) Uiso 1 1 d .
N2K N 1.0275(7) 0.4701(6) 0.2185(7) 0.034(5) Uiso 1 1 d .
N2M N 0.7972(7) 0.2119(6) -0.0522(7) 0.036(5) Uiso 1 1 d .
N2N N 0.4165(10) 0.3894(8) 0.0009(11) 0.070(7) Uiso 1 1 d .
N2O N 1.0779(7) 0.2216(7) 0.4294(8) 0.041(5) Uiso 1 1 d .
N2P N 1.2989(8) 0.2213(7) 0.4704(8) 0.047(6) Uiso 1 1 d .
N2R N 0.6712(7) 0.4318(6) -0.2727(7) 0.038(5) Uiso 1 1 d .
N2S N 0.8201(7) 0.4243(6) -0.0990(7) 0.036(5) Uiso 1 1 d .
N2T N 0.5715(8) 0.2472(7) -0.0755(8) 0.047(6) Uiso 1 1 d .
N2V N 0.5246(10) 0.5355(11) -0.1975(12) 0.100(9) Uiso 1 1 d .
N2Y N 0.5936(8) 0.4190(7) 0.0336(8) 0.051(6) Uiso 1 1 d .
N2Z N 0.9482(7) 0.1883(7) 0.0843(7) 0.037(5) Uiso 1 1 d .
N3A N 0.8942(7) 0.3832(7) 0.2692(8) 0.047(5) Uiso 1 1 d .
H3AA H 0.8964 0.3510 0.2642 0.056 Uiso 1 1 calc R
H3AB H 0.8946 0.3946 0.3018 0.056 Uiso 1 1 calc R
N3B N 0.7416(7) 0.4529(7) 0.0613(7) 0.046(5) Uiso 1 1 d .
H3BA H 0.7518 0.4390 0.0352 0.055 Uiso 1 1 calc R
H3BB H 0.7299 0.4838 0.0572 0.055 Uiso 1 1 calc R
N3C N 1.1687(6) 0.3213(6) 0.5494(7) 0.037(5) Uiso 1 1 d .
H3CA H 1.1886 0.3046 0.5337 0.044 Uiso 1 1 calc R
H3CB H 1.1674 0.3117 0.5820 0.044 Uiso 1 1 calc R
N3D N 1.1603(6) 0.4355(6) 0.3021(7) 0.035(5) Uiso 1 1 d .
H3DA H 1.1509 0.4231 0.3294 0.041 Uiso 1 1 calc R
H3DB H 1.1710 0.4667 0.3035 0.041 Uiso 1 1 calc R
N3E N 1.2367(7) 0.4775(7) 0.4921(8) 0.048(6) Uiso 1 1 d .
H3EA H 1.2536 0.4553 0.4787 0.057 Uiso 1 1 calc R
H3EB H 1.2227 0.5043 0.4724 0.057 Uiso 1 1 calc R
N3F N 1.3727(8) 0.5085(8) 0.7120(9) 0.082(7) Uiso 1 1 d .
H3FA H 1.3774 0.4786 0.7269 0.098 Uiso 1 1 calc R
H3FB H 1.3689 0.5342 0.7317 0.098 Uiso 1 1 calc R
N3G N 1.2186(6) 0.2611(6) 0.3337(7) 0.039(5) Uiso 1 1 d .
H3GA H 1.1988 0.2569 0.3552 0.047 Uiso 1 1 calc R
H3GB H 1.2190 0.2380 0.3094 0.047 Uiso 1 1 calc R
N3H N 0.5678(7) 0.2695(6) -0.2588(7) 0.042(5) Uiso 1 1 d .
H3HA H 0.5790 0.2969 -0.2705 0.051 Uiso 1 1 calc R
H3HB H 0.5858 0.2416 -0.2568 0.051 Uiso 1 1 calc R
N3I N 1.0654(7) 0.1893(6) 0.2129(7) 0.041(5) Uiso 1 1 d .
H3IA H 1.0784 0.2160 0.2019 0.049 Uiso 1 1 calc R
H3IB H 1.0786 0.1598 0.2097 0.049 Uiso 1 1 calc R
N3J N 1.3257(8) 0.2763(7) 0.6469(8) 0.059(6) Uiso 1 1 d .
N3K N 1.0148(6) 0.3753(6) 0.0871(7) 0.035(5) Uiso 1 1 d .
H3KA H 1.0140 0.3431 0.0930 0.042 Uiso 1 1 calc R
H3KB H 1.0132 0.3864 0.0540 0.042 Uiso 1 1 calc R
N3M N 0.8851(7) 0.3407(6) -0.0014(7) 0.043(5) Uiso 1 1 d .
H3MA H 0.8785 0.3615 0.0223 0.051 Uiso 1 1 calc R
H3MB H 0.9113 0.3472 -0.0146 0.051 Uiso 1 1 calc R
N3N N 0.4006(10) 0.8624(10) 0.2769(11) 0.078(7) Uiso 1 1 d .
N3O N 1.0130(6) 0.3579(6) 0.3704(7) 0.037(5) Uiso 1 1 d .
H3OA H 1.0231 0.3726 0.3446 0.044 Uiso 1 1 calc R
H3OB H 0.9894 0.3725 0.3829 0.044 Uiso 1 1 calc R
N3P N 1.3919(7) 0.3467(7) 0.4937(7) 0.050(6) Uiso 1 1 d .
H3PA H 1.3840 0.3724 0.5109 0.061 Uiso 1 1 calc R
H3PB H 1.4200 0.3480 0.4823 0.061 Uiso 1 1 calc R
N3R N 0.6725(7) 0.4834(7) -0.1209(8) 0.052(6) Uiso 1 1 d .
H3RA H 0.6537 0.4669 -0.1038 0.063 Uiso 1 1 calc R
H3RB H 0.6916 0.5097 -0.1048 0.063 Uiso 1 1 calc R
N3S N 0.7138(7) 0.3089(6) -0.1684(7) 0.044(5) Uiso 1 1 d .
H3SA H 0.6914 0.2974 -0.1523 0.053 Uiso 1 1 calc R
H3SB H 0.7140 0.2958 -0.2000 0.053 Uiso 1 1 calc R
N3T N 0.4917(7) 0.3817(7) -0.0980(7) 0.049(6) Uiso 1 1 d .
H3TA H 0.5005 0.4055 -0.1171 0.058 Uiso 1 1 calc R
H3TB H 0.4655 0.3866 -0.0843 0.058 Uiso 1 1 calc R
N3V N 0.5150(10) 0.4915(10) -0.3531(11) 0.115(9) Uiso 1 1 d .
H3VA H 0.5186 0.5116 -0.3789 0.138 Uiso 1 1 calc R
H3VB H 0.5089 0.4596 -0.3604 0.138 Uiso 1 1 calc R
N3Y N 0.6700(6) 0.2843(6) 0.0493(7) 0.037(5) Uiso 1 1 d .
H3YA H 0.6859 0.2773 0.0248 0.044 Uiso 1 1 calc R
H3YB H 0.6704 0.2624 0.0753 0.044 Uiso 1 1 calc R
N3Z N 0.8259(7) 0.2119(6) 0.1500(7) 0.037(5) Uiso 1 1 d .
H3ZA H 0.8197 0.2416 0.1611 0.045 Uiso 1 1 calc R
H3ZB H 0.8062 0.1863 0.1532 0.045 Uiso 1 1 calc R
N4N N 0.0955(8) 0.8975(7) 0.0738(9) 0.048(6) Uiso 1 1 d .
N5N N 0.1678(8) 0.5645(8) 0.2785(9) 0.048(6) Uiso 1 1 d .
N6N N 0.0182(8) 0.6037(8) 0.0595(10) 0.062(6) Uiso 1 1 d .
N7N N 0.2012(9) 0.1944(8) 0.2025(9) 0.061(6) Uiso 1 1 d .
N8N N 0.0691(9) 0.0614(8) 0.1609(9) 0.059(6) Uiso 1 1 d .
O1A O 0.8870(5) 0.4133(5) 0.0853(6) 0.037(4) Uiso 1 1 d .
O1B O 0.7860(6) 0.3095(5) 0.1723(6) 0.040(4) Uiso 1 1 d .
O1C O 1.1176(5) 0.4295(5) 0.3964(6) 0.031(4) Uiso 1 1 d .
O1D O 1.1207(5) 0.2861(5) 0.2045(6) 0.034(4) Uiso 1 1 d .
O1E O 1.2776(6) 0.3835(6) 0.6567(6) 0.049(4) Uiso 1 1 d .
O1F O 1.3782(6) 0.4395(6) 0.5481(6) 0.052(5) Uiso 1 1 d .
O1G O 1.2781(6) 0.4140(5) 0.4212(6) 0.043(4) Uiso 1 1 d .
O1H O 0.4210(8) 0.3505(8) -0.2349(9) 0.099(7) Uiso 1 1 d .
O1I O 0.9413(5) 0.2829(5) 0.2650(6) 0.032(4) Uiso 1 1 d .
O1J O 0.4796(7) 0.3499(6) -0.3741(7) 0.063(5) Uiso 1 1 d .
O1K O 1.0243(5) 0.4014(4) 0.2701(5) 0.022(4) Uiso 1 1 d .
O1M O 0.7444(6) 0.2351(5) -0.0001(6) 0.040(4) Uiso 1 1 d .
O1N O 0.7376(10) 0.2025(9) 0.2136(11) 0.131(9) Uiso 1 1 d .
O1O O 1.1295(6) 0.2257(5) 0.3725(6) 0.047(4) Uiso 1 1 d .
O1P O 1.2410(6) 0.2625(5) 0.5051(6) 0.044(4) Uiso 1 1 d .
O1R O 0.6087(6) 0.3739(6) -0.2706(6) 0.049(4) Uiso 1 1 d .
O1S O 0.7835(6) 0.4264(5) -0.0281(6) 0.046(4) Uiso 1 1 d .
O1T O 0.6257(6) 0.2788(5) -0.1217(6) 0.051(5) Uiso 1 1 d .
O1V O 0.5134(8) 0.4560(8) -0.1767(9) 0.096(7) Uiso 1 1 d .
O1Y O 0.6197(6) 0.4351(5) -0.0418(6) 0.044(4) Uiso 1 1 d .
O1Z O 0.9692(6) 0.2728(5) 0.0983(6) 0.041(4) Uiso 1 1 d .
O2N O 0.6661(8) 0.2445(8) 0.2021(9) 0.095(7) Uiso 1 1 d .
O3N O 0.6771(10) 0.2083(9) 0.1331(12) 0.132(9) Uiso 1 1 d .
O4N O 0.4671(8) 0.3734(7) 0.0285(8) 0.083(6) Uiso 1 1 d .
O5N O 0.3854(9) 0.3921(7) 0.0286(9) 0.105(7) Uiso 1 1 d .
O6N O 0.4043(8) 0.3959(7) -0.0517(9) 0.088(6) Uiso 1 1 d .
O7N O 0.4412(8) 0.8412(7) 0.3155(9) 0.091(6) Uiso 1 1 d .
O8N O 0.3892(8) 0.9065(8) 0.2879(8) 0.089(6) Uiso 1 1 d .
O9N O 0.3813(9) 0.8420(8) 0.2305(10) 0.104(7) Uiso 1 1 d .
O10N O 0.1275(6) 0.8881(6) 0.1241(7) 0.057(5) Uiso 1 1 d .
O11N O 0.1159(7) 0.8994(6) 0.0351(7) 0.065(5) Uiso 1 1 d .
O12N O 0.0446(7) 0.9030(6) 0.0611(7) 0.067(5) Uiso 1 1 d .
O13N O 0.2030(6) 0.5363(5) 0.3158(6) 0.043(4) Uiso 1 1 d .
O14N O 0.1708(6) 0.6116(6) 0.2866(7) 0.063(5) Uiso 1 1 d .
O15N O 0.1339(6) 0.5469(6) 0.2351(7) 0.054(5) Uiso 1 1 d .
O16N O 0.0354(8) 0.5937(7) 0.1112(9) 0.087(6) Uiso 1 1 d .
O17N O -0.0051(7) 0.5704(7) 0.0251(8) 0.081(6) Uiso 1 1 d .
O18N O 0.0261(6) 0.6472(6) 0.0440(6) 0.049(4) Uiso 1 1 d .
O19N O 0.2346(7) 0.2221(6) 0.1940(7) 0.058(5) Uiso 1 1 d .
O20N O 0.2059(6) 0.1798(6) 0.2532(7) 0.061(5) Uiso 1 1 d .
O21N O 0.1595(6) 0.1776(6) 0.1618(7) 0.054(5) Uiso 1 1 d .
O22N O 0.0949(6) 0.0796(6) 0.2091(7) 0.058(5) Uiso 1 1 d .
O23N O 0.0242(7) 0.0811(6) 0.1315(7) 0.072(5) Uiso 1 1 d .
O24N O 0.0846(6) 0.0221(6) 0.1417(6) 0.051(5) Uiso 1 1 d .

loop_
_atom_site_aniso_label
_atom_site_aniso_U_11
_atom_site_aniso_U_22
_atom_site_aniso_U_33
_atom_site_aniso_U_23
_atom_site_aniso_U_13
_atom_site_aniso_U_12
Ag1 0.0301(11) 0.0370(12) 0.0255(12) -0.0019(9) -0.0098(9) 0.0046(9)
Ag2 0.0292(11) 0.0386(12) 0.0248(12) 0.0040(9) -0.0033(9) -0.0048(9)
Ag3 0.0270(11) 0.0460(13) 0.0187(12) 0.0021(9) -0.0017(9) -0.0042(9)
Ag4 0.0303(12) 0.0526(13) 0.0279(13) -0.0095(10) -0.0040(10) 0.0078(10)
Ag5 0.0252(11) 0.0640(14) 0.0257(13) 0.0083(10) 0.0008(10) 0.0004(10)
Ag6 0.0304(11) 0.0454(13) 0.0223(12) -0.0083(9) -0.0044(10) 0.0032(9)
Ag7 0.0269(11) 0.0495(13) 0.0214(12) 0.0001(9) -0.0064(9) 0.0068(9)
Ag8 0.0322(12) 0.0693(15) 0.0398(14) 0.0249(12) -0.0042(11) -0.0072(10)
Ag9 0.0355(13) 0.0780(16) 0.0529(16) -0.0028(12) -0.0081(11) -0.0021(11)
Ag10 0.0425(14) 0.0709(16) 0.0842(19) -0.0181(14) -0.0310(13) -0.0021(12)

loop_
_atom_type_symbol
_atom_type_description
_atom_type_scat_dispersion_real
_atom_type_scat_dispersion_imag
_atom_type_scat_source
C C 0.0033 0.0016 'International Tables Vol C Tables 4.2.6.8 and 6.1.1.4'
H H 0.0000 0.0000 'International Tables Vol C Tables 4.2.6.8 and 6.1.1.4'
N N 0.0061 0.0033 'International Tables Vol C Tables 4.2.6.8 and 6.1.1.4'
O O 0.0106 0.0060 'International Tables Vol C Tables 4.2.6.8 and 6.1.1.4'
Ag Ag -0.8971 1.1015 'International Tables Vol C Tables 4.2.6.8 and 6.1.1.4'

loop_
_geom_angle_atom_site_label_1
_geom_angle_atom_site_label_2
_geom_angle_atom_site_label_3
_geom_angle
_geom_angle_site_symmetry_1
_geom_angle_site_symmetry_3
Ag2 Ag1 Ag7 151.09(8) . .
N1A Ag1 Ag2 97.5(4) . .
N1A Ag1 Ag7 86.4(4) . .
N1A Ag1 N1Z 172.2(6) . .
N1Z Ag1 Ag2 83.7(4) . .
N1Z Ag1 Ag7 88.9(4) . .
Ag3 Ag2 Ag1 137.68(8) . .
N1I Ag2 Ag1 88.1(4) . .
N1I Ag2 Ag3 85.2(4) . .
N1I Ag2 N1K 167.5(6) . .
N1K Ag2 Ag1 87.6(4) . .
N1K Ag2 Ag3 90.1(5) . .
Ag2 Ag3 Ag6 177.59(8) . .
N1D Ag3 Ag2 81.0(5) . .
N1D Ag3 Ag6 100.9(5) . .
N1D Ag3 N1O 176.6(6) . .
N1O Ag3 Ag2 101.5(4) . .
N1O Ag3 Ag6 76.6(4) . .
Ag9 Ag4 Ag6 179.22(9) . .
N1E Ag4 Ag6 100.6(4) . .
N1E Ag4 Ag9 78.7(4) . .
N1P Ag4 Ag6 74.9(4) . .
N1P Ag4 Ag9 105.8(4) . .
N1P Ag4 N1E 174.8(6) . .
Ag7 Ag5 Ag8 172.96(9) . .
N1S Ag5 Ag7 90.2(5) . .
N1S Ag5 Ag8 92.3(5) . .
N1Y Ag5 Ag7 83.4(5) . .
N1Y Ag5 Ag8 92.4(5) . .
N1Y Ag5 N1S 163.5(7) . .
Ag3 Ag6 Ag4 175.62(8) . .
N1C Ag6 Ag3 99.8(5) . .
N1C Ag6 Ag4 83.3(5) . .
N1C Ag6 N1G 163.6(6) . .
N1G Ag6 Ag3 81.1(4) . .
N1G Ag6 Ag4 95.1(4) . .
Ag1 Ag7 Ag5 172.31(8) . .
N1B Ag7 Ag1 87.4(4) . .
N1B Ag7 Ag5 99.0(4) . .
N1M Ag7 Ag1 92.8(4) . .
N1M Ag7 Ag5 81.2(4) . .
N1M Ag7 N1B 174.8(6) . .
Ag10 Ag8 Ag5 162.72(10) . .
N1R Ag8 Ag5 93.5(4) . .
N1R Ag8 Ag10 82.9(4) . .
N1R Ag8 N1T 167.8(6) . .
N1T Ag8 Ag5 76.4(4) . .
N1T Ag8 Ag10 104.7(4) . .
Ag10 Ag9 Ag4 149.14(10) 1_656 .
N1F Ag9 Ag4 88.3(5) . .
N1F Ag9 Ag10 99.6(5) . 1_656
N1J Ag9 Ag4 76.6(5) . .
N1J Ag9 Ag10 81.2(5) . 1_656
N1J Ag9 N1F 147.8(7) . .
Ag9 Ag10 Ag8 145.97(11) 1_454 .
N1H Ag10 Ag8 77.1(5) . .
N1H Ag10 Ag9 89.1(5) . 1_454
N1H Ag10 O1J 84.9(6) . .
N1H Ag10 O1R 95.0(6) . .
N1V Ag10 Ag8 85.7(5) . .
N1V Ag10 Ag9 94.5(5) . 1_454
N1V Ag10 N1H 154.0(8) . .
N1V Ag10 O1J 119.8(6) . .
N1V Ag10 O1R 95.3(6) . .
O1J Ag10 Ag8 142.8(4) . .
O1J Ag10 Ag9 64.2(4) . 1_454
O1J Ag10 O1R 84.8(5) . .
O1R Ag10 Ag8 65.0(3) . .
O1R Ag10 Ag9 148.2(3) . 1_454
C3A C2A N2A 121(2) . .
C3B C2B N2B 120(2) . .
C3C C2C N2C 124(2) . .
C3D C2D N2D 121(2) . .
C3E C2E N2E 123(2) . .
C3F C2F N2F 121(3) . .
C3G C2G N2G 125(2) . .
N2H C2H C3H 125(3) . .
C3I C2I N2I 122(2) . .
N2J C2J C3J 124(3) 1_656 .
N2K C2K C3K 122(2) . .
C3M C2M N2M 122(2) . .
C3O C2O N2O 118(2) . .
C3P C2P N2P 124(2) . .
C3R C2R N2R 121(2) . .
C3S C2S N2S 122(2) . .
C3T C2T N2T 124(2) . .
C3V C2V N2V 124(4) . .
C3Y C2Y N2Y 121(2) . .
N2Z C2Z C3Z 124(2) . .
C2A C3A C4A 120(2) . .
C2B C3B C4B 119(2) . .
C2C C3C C84 119(2) . .
C2D C3D C4D 119(2) . .
C2E C3E C4E 119(2) . .
C2F C3F C4F 119(3) . .
C2G C3G C4G 116(2) . .
C2H C3H C4H 112(3) . .
C2I C3I C4I 116(2) . .
C2J C3J C4J 119(2) . .
C2K C3K C4K 119(2) . .
C2M C3M C4M 118(2) . .
C2O C3O C4O 121(2) . .
C2P C3P C4P 118(2) . .
C2R C3R C4R 119(2) . .
C2S C3S C4S 117(2) . .
C2T C3T C4T 117(2) . .
C2V C3V C4V 116(4) . .
C2Y C3Y C4Y 119(2) . .
C2Z C3Z C4Z 116(2) . .
N1A C4A C3A 119.1(18) . .
N3A C4A C3A 120.7(19) . .
N3A C4A N1A 120.0(18) . .
N1B C4B C3B 119(2) . .
N1B C4B N3B 122(2) . .
N3B C4B C3B 119(2) . .
N1D C4D C3D 119.0(19) . .
N1D C4D N3D 121(2) . .
N3D C4D C3D 119.8(19) . .
N1E C4E C3E 114(2) . .
N3E C4E C3E 123(2) . .
N3E C4E N1E 122(2) . .
N1F C4F C3F 120(3) . .
N1F C4F N3F 118(2) . .
N3F C4F C3F 122(3) . .
N1G C4G C3G 118.1(19) . .
N3G C4G C3G 123(2) . .
N3G C4G N1G 119.2(19) . .
N1H C4H C3H 123(2) . .
N3H C4H C3H 113(2) . .
N3H C4H N1H 124(2) . .
N1I C4I C3I 120.7(19) . .
N1I C4I N3I 122.6(19) . .
N3I C4I C3I 116.8(19) . .
N1J C4J C3J 117(2) . .
N3J C4J C3J 121(2) . .
N3J C4J N1J 122(2) . .
N1K C4K C3K 120(2) . .
N3K C4K C3K 123(2) . .
N3K C4K N1K 117(2) . .
N1M C4M C3M 120.4(19) . .
N3M C4M C3M 117.1(19) . .
N3M C4M N1M 122.3(19) . .
N1O C4O C3O 118(2) . .
N3O C4O C3O 122(2) . .
N3O C4O N1O 119.9(19) . .
N1P C4P C3P 117(2) . .
N3P C4P C3P 122(2) . .
N3P C4P N1P 121(2) . .
N1R C4R C3R 119(2) . .
N3R C4R C3R 123(2) . .
N3R C4R N1R 118(2) . .
N1S C4S C3S 121(2) . .
N1S C4S N3S 122(2) . .
N3S C4S C3S 117(2) . .
N1T C4T C3T 119(2) . .
N3T C4T C3T 121(2) . .
N3T C4T N1T 120(2) . .
C3V C4V N1V 123(3) . .
N3V C4V C3V 125(3) . .
N3V C4V N1V 112(3) . .
N1Y C4Y C3Y 120(2) . .
N3Y C4Y C3Y 124(2) . .
N3Y C4Y N1Y 116(2) . .
N1Z C4Z C3Z 118(2) . .
N1Z C4Z N3Z 124(2) . .
N3Z C4Z C3Z 118(2) . .
N2A C5A N1A 119.8(17) . .
O1A C5A N1A 119.7(17) . .
O1A C5A N2A 120.4(18) . .
N1B C5B N2B 118.0(19) . .
O1B C5B N1B 124(2) . .
O1B C5B N2B 117.8(19) . .
N1D C5D N2D 118.3(18) . .
O1D C5D N1D 124.7(19) . .
O1D C5D N2D 117.0(18) . .
N1E C5E N2E 113(2) . .
O1E C5E N1E 125(2) . .
O1E C5E N2E 122(2) . .
N1F C5F N2F 118(2) . .
O1F C5F N1F 119(2) . .
O1F C5F N2F 123(2) . .
N2G C5G N1G 118.5(19) . .
O1G C5G N1G 122(2) . .
O1G C5G N2G 120(2) . .
N2H C5H N1H 110(3) . .
O1H C5H N1H 118(3) . .
O1H C5H N2H 131(3) . .
N1I C5I N2I 117.8(18) . .
O1I C5I N1I 123.4(18) . .
O1I C5I N2I 118.9(18) . .
N2J C5J N1J 115(2) . 1_454
O1J C5J N1J 117(2) . 1_454
O1J C5J N2J 128(2) . .
N2K C5K N1K 121(2) . .
O1K C5K N1K 122(2) . .
O1K C5K N2K 116.9(19) . .
N2M C5M N1M 122(2) . .
O1M C5M N1M 118(2) . .
O1M C5M N2M 120(2) . .
N1O C5O N2O 113(2) . .
O1O C5O N1O 128(2) . .
O1O C5O N2O 119(2) . .
N1P C5P N2P 115(2) . .
O1P C5P N1P 131(2) . .
O1P C5P N2P 114(2) . .
N1R C5R N2R 122(2) . .
O1R C5R N1R 126(2) . .
O1R C5R N2R 112.5(19) . .
N1S C5S N2S 118(2) . .
O1S C5S N1S 122(2) . .
O1S C5S N2S 119.8(19) . .
N2T C5T N1T 119(2) . .
O1T C5T N1T 123(2) . .
O1T C5T N2T 118(2) . .
N2V C5V N1V 115(3) . .
O1V C5V N1V 123(3) . .
O1V C5V N2V 122(3) . .
N1Y C5Y N2Y 116.8(19) . .
O1Y C5Y N1Y 127(2) . .
O1Y C5Y N2Y 116.5(19) . .
N2Z C5Z N1Z 117.1(18) . .
O1Z C5Z N1Z 119.4(19) . .
O1Z C5Z N2Z 123(2) . .
N1C C12 N2C 120.7(19) . .
O1C C12 N1C 120.3(19) . .
O1C C12 N2C 119.0(18) . .
N1C C84 C3C 120.8(19) . .
N3C C84 C3C 122(2) . .
N3C C84 N1C 117.0(19) . .
C4A N1A Ag1 125.4(13) . .
C4A N1A C5A 119.9(16) . .
C5A N1A Ag1 114.7(12) . .
C4B N1B Ag7 125.6(15) . .
C4B N1B C5B 123.8(19) . .
C5B N1B Ag7 110.5(13) . .
C12 N1C Ag6 109.7(13) . .
C84 N1C Ag6 131.3(14) . .
C84 N1C C12 118.7(18) . .
C4D N1D Ag3 123.7(14) . .
C4D N1D C5D 122.8(19) . .
C5D N1D Ag3 112.5(14) . .
C4E N1E Ag4 119.7(14) . .
C4E N1E C5E 128.8(19) . .
C5E N1E Ag4 111.5(14) . .
C4F N1F Ag9 129.8(17) . .
C5F N1F Ag9 109.6(15) . .
C5F N1F C4F 120(2) . .
C4G N1G Ag6 130.6(14) . .
C4G N1G C5G 122.0(18) . .
C5G N1G Ag6 107.0(13) . .
C4H N1H Ag10 128.4(18) . .
C4H N1H C5H 124(2) . .
C5H N1H Ag10 107.9(18) . .
C4I N1I Ag2 126.1(14) . .
C4I N1I C5I 123.4(17) . .
C5I N1I Ag2 109.4(12) . .
C4J N1J Ag9 125.8(16) . .
C4J N1J C5J 122(2) . 1_656
C5J N1J Ag9 112.0(15) 1_656 .
C4K N1K Ag2 129.8(15) . .
C4K N1K C5K 120.5(19) . .
C5K N1K Ag2 109.7(14) . .
C4M N1M Ag7 122.5(13) . .
C4M N1M C5M 118.8(18) . .
C5M N1M Ag7 118.6(14) . .
O1N N1N O3N 117(4) . .
O2N N1N O1N 122(4) . .
O2N N1N O3N 121(4) . .
C4O N1O Ag3 123.4(14) . .
C5O N1O Ag3 109.8(14) . .
C5O N1O C4O 126.6(19) . .
C4P N1P Ag4 123.9(15) . .
C5P N1P Ag4 109.1(15) . .
C5P N1P C4P 127(2) . .
C4R N1R Ag8 125.0(15) . .
C5R N1R Ag8 113.7(14) . .
C5R N1R C4R 121.3(19) . .
C4S N1S Ag5 126.7(17) . .
C4S N1S C5S 123(2) . .
C5S N1S Ag5 110.2(15) . .
C4T N1T Ag8 128.1(14) . .
C4T N1T C5T 121.6(19) . .
C5T N1T Ag8 110.3(14) . .
C4V N1V Ag10 132.2(18) . .
C4V N1V C5V 118(2) . .
C5V N1V Ag10 109.4(17) . .
C4Y N1Y Ag5 129.5(15) . .
C5Y N1Y Ag5 107.6(14) . .
C5Y N1Y C4Y 122.5(19) . .
C4Z N1Z Ag1 121.7(15) . .
C4Z N1Z C5Z 124.5(19) . .
C5Z N1Z Ag1 113.2(13) . .
C2A N2A C1A 121.7(18) . .
C2A N2A C5A 119.9(18) . .
C5A N2A C1A 118.3(17) . .
C2B N2B C1B 118.8(19) . .
C2B N2B C5B 120.1(19) . .
C5B N2B C1B 121.0(18) . .
C2C N2C C1C 123.6(18) . .
C2C N2C C12 117.2(18) . .
C12 N2C C1C 119.1(18) . .
C2D N2D C1D 121.7(18) . .
C2D N2D C5D 119.1(18) . .
C5D N2D C1D 118.6(17) . .
C2E N2E C1E 119.8(18) . .
C2E N2E C5E 121.3(19) . .
C5E N2E C1E 118.9(19) . .
C2F N2F C1F 123(2) . .
C5F N2F C1F 115(2) . .
C5F N2F C2F 121(2) . .
C2G N2G C1G 122(2) . .
C2G N2G C5G 119.8(19) . .
C5G N2G C1G 118.6(19) . .
C2H N2H C1H 131(3) . .
C2H N2H C5H 126(3) . .
C5H N2H C1H 103(3) . .
C2I N2I C1I 121.4(18) . .
C2I N2I C5I 119.7(18) . .
C5I N2I C1I 118.8(17) . .
C2J N2J C1J 125(2) 1_454 .
C2J N2J C5J 124(2) 1_454 .
C5J N2J C1J 111(2) . .
C2K N2K C1K 121.9(17) . .
C2K N2K C5K 118.0(18) . .
C5K N2K C1K 120.2(17) . .
C2M N2M C1M 122.8(18) . .
C5M N2M C1M 117.8(19) . .
C5M N2M C2M 119.4(19) . .
O5N N2N O4N 116(2) . .
O5N N2N O6N 127(3) . .
O6N N2N O4N 116(2) . .
C2O N2O C1O 117.9(19) . .
C2O N2O C5O 125(2) . .
C5O N2O C1O 117.6(18) . .
C2P N2P C1P 122(2) . .
C2P N2P C5P 118(2) . .
C5P N2P C1P 120(2) . .
C2R N2R C1R 118.9(19) . .
C2R N2R C5R 117.3(19) . .
C5R N2R C1R 123.6(18) . .
C2S N2S C1S 123.2(19) . .
C2S N2S C5S 119.0(18) . .
C5S N2S C1S 117.8(18) . .
C2T N2T C1T 122(2) . .
C2T N2T C5T 119(2) . .
C5T N2T C1T 119(2) . .
C2V N2V C1V 121(3) . .
C2V N2V C5V 123(3) . .
C5V N2V C1V 116(3) . .
C2Y N2Y C1Y 120(2) . .
C2Y N2Y C5Y 120.1(19) . .
C5Y N2Y C1Y 119(2) . .
C2Z N2Z C1Z 123.9(19) . .
C2Z N2Z C5Z 119.4(19) . .
C5Z N2Z C1Z 116.7(18) . .
O8N N3N O7N 116(3) . .
O9N N3N O7N 119(3) . .
O9N N3N O8N 125(3) . .
O11N N4N O10N 118(2) . .
O12N N4N O10N 123(2) . .
O12N N4N O11N 119(2) . .
O14N N5N O13N 118(2) . .
O15N N5N O13N 122(2) . .
O15N N5N O14N 120(2) . .
O16N N6N O17N 119(2) . .
O18N N6N O16N 119(2) . .
O18N N6N O17N 122(2) . .
O19N N7N O20N 122(2) . .
O19N N7N O21N 122(2) . .
O21N N7N O20N 116(2) . .
O22N N8N O24N 123(2) . .
O23N N8N O22N 118(2) . .
O23N N8N O24N 118(2) . .
C5J O1J Ag10 112.3(16) . .
C5R O1R Ag10 108.7(13) . .

loop_
_geom_bond_atom_site_label_1
_geom_bond_atom_site_label_2
_geom_bond_distance
_geom_bond_site_symmetry_2
Ag1 Ag2 2.923(2) .
Ag1 Ag7 2.948(2) .
Ag1 N1A 2.116(15) .
Ag1 N1Z 2.191(16) .
Ag2 Ag3 2.902(2) .
Ag2 N1I 2.180(14) .
Ag2 N1K 2.181(16) .
Ag3 Ag6 3.024(2) .
Ag3 N1D 2.154(17) .
Ag3 N1O 2.163(16) .
Ag4 Ag6 3.088(2) .
Ag4 Ag9 3.085(3) .
Ag4 N1E 2.174(16) .
Ag4 N1P 2.180(17) .
Ag5 Ag7 3.007(2) .
Ag5 Ag8 3.034(2) .
Ag5 N1S 2.145(18) .
Ag5 N1Y 2.136(16) .
Ag6 N1C 2.118(16) .
Ag6 N1G 2.147(16) .
Ag7 N1B 2.155(16) .
Ag7 N1M 2.102(15) .
Ag8 Ag10 3.004(3) .
Ag8 N1R 2.142(16) .
Ag8 N1T 2.144(16) .
Ag9 Ag10 2.988(3) 1_656
Ag9 N1F 2.214(18) .
Ag9 N1J 2.185(19) .
Ag10 Ag9 2.988(3) 1_454
Ag10 N1H 2.25(2) .
Ag10 N1V 2.185(18) .
Ag10 O1J 2.533(16) .
Ag10 O1R 2.600(14) .
C1A N2A 1.47(2) .
C1B N2B 1.45(2) .
C1C N2C 1.45(2) .
C1D N2D 1.50(2) .
C1E N2E 1.44(2) .
C1F N2F 1.47(3) .
C1G N2G 1.45(2) .
C1H N2H 1.45(4) .
C1I N2I 1.48(2) .
C1J N2J 1.51(3) .
C1K N2K 1.47(2) .
C1M N2M 1.44(2) .
C1O N2O 1.46(2) .
C1P N2P 1.45(3) .
C1R N2R 1.44(2) .
C1S N2S 1.44(2) .
C1T N2T 1.44(3) .
C1V N2V 1.50(4) .
C1Y N2Y 1.45(3) .
C1Z N2Z 1.43(2) .
C2A C3A 1.34(3) .
C2A N2A 1.36(2) .
C2B C3B 1.35(3) .
C2B N2B 1.38(2) .
C2C C3C 1.30(2) .
C2C N2C 1.35(2) .
C2D C3D 1.31(3) .
C2D N2D 1.34(2) .
C2E C3E 1.31(3) .
C2E N2E 1.38(2) .
C2F C3F 1.30(3) .
C2F N2F 1.36(3) .
C2G C3G 1.32(3) .
C2G N2G 1.35(2) .
C2H C3H 1.36(3) .
C2H N2H 1.25(3) .
C2I C3I 1.32(3) .
C2I N2I 1.35(2) .
C2J C3J 1.34(3) .
C2J N2J 1.26(3) 1_656
C2K C3K 1.33(2) .
C2K N2K 1.37(2) .
C2M C3M 1.33(2) .
C2M N2M 1.38(2) .
C2O C3O 1.35(3) .
C2O N2O 1.36(2) .
C2P C3P 1.30(3) .
C2P N2P 1.34(2) .
C2R C3R 1.30(3) .
C2R N2R 1.37(2) .
C2S C3S 1.31(3) .
C2S N2S 1.36(2) .
C2T C3T 1.31(3) .
C2T N2T 1.34(2) .
C2V C3V 1.28(4) .
C2V N2V 1.33(4) .
C2Y C3Y 1.31(2) .
C2Y N2Y 1.38(2) .
C2Z C3Z 1.32(3) .
C2Z N2Z 1.35(2) .
C3A C4A 1.38(2) .
C3B C4B 1.43(3) .
C3C C84 1.40(3) .
C3D C4D 1.44(2) .
C3E C4E 1.44(3) .
C3F C4F 1.38(3) .
C3G C4G 1.47(3) .
C3H C4H 1.44(3) .
C3I C4I 1.44(3) .
C3J C4J 1.43(3) .
C3K C4K 1.40(3) .
C3M C4M 1.44(3) .
C3O C4O 1.38(3) .
C3P C4P 1.43(3) .
C3R C4R 1.40(3) .
C3S C4S 1.43(3) .
C3T C4T 1.43(3) .
C3V C4V 1.36(3) .
C3Y C4Y 1.37(3) .
C3Z C4Z 1.44(3) .
C4A N1A 1.37(2) .
C4A N3A 1.31(2) .
C4B N1B 1.30(2) .
C4B N3B 1.32(2) .
C4D N1D 1.30(2) .
C4D N3D 1.31(2) .
C4E N1E 1.35(2) .
C4E N3E 1.29(2) .
C4F N1F 1.35(3) .
C4F N3F 1.32(3) .
C4G N1G 1.35(2) .
C4G N3G 1.28(2) .
C4H N1H 1.28(3) .
C4H N3H 1.28(2) .
C4I N1I 1.28(2) .
C4I N3I 1.34(2) .
C4J N1J 1.35(3) .
C4J N3J 1.32(3) .
C4K N1K 1.32(2) .
C4K N3K 1.30(2) .
C4M N1M 1.36(2) .
C4M N3M 1.29(2) .
C4O N1O 1.36(2) .
C4O N3O 1.32(2) .
C4P N1P 1.31(2) .
C4P N3P 1.26(2) .
C4R N1R 1.35(2) .
C4R N3R 1.29(2) .
C4S N1S 1.28(2) .
C4S N3S 1.35(2) .
C4T N1T 1.34(2) .
C4T N3T 1.30(2) .
C4V N1V 1.37(3) .
C4V N3V 1.33(3) .
C4Y N1Y 1.36(2) .
C4Y N3Y 1.31(2) .
C4Z N1Z 1.30(2) .
C4Z N3Z 1.32(2) .
C5A N1A 1.37(2) .
C5A N2A 1.36(2) .
C5A O1A 1.233(19) .
C5B N1B 1.35(2) .
C5B N2B 1.38(2) .
C5B O1B 1.23(2) .
C5D N1D 1.32(2) .
C5D N2D 1.42(2) .
C5D O1D 1.24(2) .
C5E N1E 1.36(2) .
C5E N2E 1.38(2) .
C5E O1E 1.18(2) .
C5F N1F 1.35(3) .
C5F N2F 1.35(3) .
C5F O1F 1.22(2) .
C5G N1G 1.38(2) .
C5G N2G 1.36(2) .
C5G O1G 1.25(2) .
C5H N1H 1.43(3) .
C5H N2H 1.41(3) .
C5H O1H 1.22(3) .
C5I N1I 1.32(2) .
C5I N2I 1.39(2) .
C5I O1I 1.24(2) .
C5J N1J 1.43(3) 1_454
C5J N2J 1.36(3) .
C5J O1J 1.19(2) .
C5K N1K 1.35(2) .
C5K N2K 1.37(2) .
C5K O1K 1.25(2) .
C5M N1M 1.37(2) .
C5M N2M 1.35(2) .
C5M O1M 1.25(2) .
C5O N1O 1.33(2) .
C5O N2O 1.42(2) .
C5O O1O 1.18(2) .
C5P N1P 1.31(2) .
C5P N2P 1.44(3) .
C5P O1P 1.22(2) .
C5R N1R 1.28(2) .
C5R N2R 1.39(2) .
C5R O1R 1.28(2) .
C5S N1S 1.33(2) .
C5S N2S 1.39(2) .
C5S O1S 1.22(2) .
C5T N1T 1.35(2) .
C5T N2T 1.38(2) .
C5T O1T 1.24(2) .
C5V N1V 1.40(3) .
C5V N2V 1.35(3) .
C5V O1V 1.16(3) .
C5Y N1Y 1.32(2) .
C5Y N2Y 1.42(2) .
C5Y O1Y 1.21(2) .
C5Z N1Z 1.37(2) .
C5Z N2Z 1.35(2) .
C5Z O1Z 1.24(2) .
C12 N1C 1.37(2) .
C12 N2C 1.40(2) .
C12 O1C 1.26(2) .
C84 N1C 1.34(2) .
C84 N3C 1.33(2) .
N1J C5J 1.43(3) 1_656
N1N O1N 1.21(3) .
N1N O2N 1.16(3) .
N1N O3N 1.21(3) .
N2J C2J 1.26(3) 1_454
N2N O4N 1.30(2) .
N2N O5N 1.22(2) .
N2N O6N 1.24(2) .
N3N O7N 1.27(3) .
N3N O8N 1.25(2) .
N3N O9N 1.21(3) .
N4N O10N 1.25(2) .
N4N O11N 1.24(2) .
N4N O12N 1.23(2) .
N5N O13N 1.28(2) .
N5N O14N 1.25(2) .
N5N O15N 1.21(2) .
N6N O16N 1.23(2) .
N6N O17N 1.22(2) .
N6N O18N 1.24(2) .
N7N O19N 1.20(2) .
N7N O20N 1.28(2) .
N7N O21N 1.26(2) .
N8N O22N 1.24(2) .
N8N O23N 1.24(2) .
N8N O24N 1.26(2) .

loop_
_smtbx_masks_void_nr
_smtbx_masks_void_average_x
_smtbx_masks_void_average_y
_smtbx_masks_void_average_z
_smtbx_masks_void_volume
_smtbx_masks_void_count_electrons
1 0.278 0.096 0.478 248.7 79.5
2 0.278 0.404 0.978 248.7 79.6
3 0.500 0.500 0.500 285.7 124.3
4 0.500 0.000 1.000 285.7 124.3
5 0.722 0.596 0.022 248.7 80.0
6 0.722 0.904 0.522 248.7 80.1
